data_1567084
loop_
_publ_author_name
'Lo, Quintin'
'Pye, Dominic'
'Gesslbauer, Sami'
'Sim, Ying'
'Garc\'ia, Felipe'
'White, Andrew J. P.'
'Britovsek, George J. P.'

_publ_section_title
;
 Single- and double-bridged PNP ligands in chromium-catalysed ethylene
 oligomerisation
;
_journal_issue 14
_journal_name_full 'Catalysis Science &amp; Technology'
_journal_page_first 4544
_journal_page_last 4551
_journal_paper_doi 10.1039/D2CY00550F
_journal_volume 12
_journal_year 2022
_chemical_formula_moiety 'C22 H54 Cl6 Cr2 N10 P4, 2(C H2 Cl2)'
_chemical_formula_sum 'C24 H58 Cl10 Cr2 N10 P4'
_chemical_formula_weight 1069.18
_space_group_crystal_system monoclinic
_space_group_IT_number 14
_space_group_name_Hall '-P 2ybc'
_space_group_name_H-M_alt 'P 1 21/c 1'
_atom_sites_solution_hydrogens geom
_audit_creation_method SHELXL-2018/3
_audit_update_record
;
2021-09-07 deposited with the CCDC.	2022-05-31 downloaded from the CCDC.
;
_cell_angle_alpha 90
_cell_angle_beta 104.592(3)
_cell_angle_gamma 90
_cell_formula_units_Z 2
_cell_length_a 11.9522(3)
_cell_length_b 13.5271(4)
_cell_length_c 14.8191(5)
_cell_measurement_reflns_used 2781
_cell_measurement_temperature 173(2)
_cell_measurement_theta_max 28.1530
_cell_measurement_theta_min 2.7130
_cell_volume 2318.65(12)
_computing_cell_refinement 'CrysAlisPro, Agilent Technologies'
_computing_data_collection 'CrysAlisPro, Agilent Technologies'
_computing_data_reduction 'CrysAlisPro, Agilent Technologies'
_computing_molecular_graphics 'Bruker SHELXTL'
_computing_publication_material 'CIFTAB-2014 (Sheldrick, 2017)'
_computing_structure_refinement 'SHELXL-2018/3 (Sheldrick, 2018)'
_computing_structure_solution 'SHELXS-2013 (Sheldrick, 2013)'
_diffrn_ambient_temperature 173(2)
_diffrn_detector_area_resol_mean 16.0382
_diffrn_measured_fraction_theta_full 0.988
_diffrn_measured_fraction_theta_max 0.817
_diffrn_measurement_device_type 'Agilent Xcalibur 3 E'
_diffrn_measurement_method 'omega scans'
_diffrn_radiation_type MoK\a
_diffrn_radiation_wavelength 0.71073
_diffrn_reflns_av_R_equivalents 0.0281
_diffrn_reflns_av_unetI/netI 0.0486
_diffrn_reflns_Laue_measured_fraction_full 0.988
_diffrn_reflns_Laue_measured_fraction_max 0.817
_diffrn_reflns_limit_h_max 7
_diffrn_reflns_limit_h_min -14
_diffrn_reflns_limit_k_max 16
_diffrn_reflns_limit_k_min -17
_diffrn_reflns_limit_l_max 19
_diffrn_reflns_limit_l_min -17
_diffrn_reflns_number 8072
_diffrn_reflns_point_group_measured_fraction_full 0.988
_diffrn_reflns_point_group_measured_fraction_max 0.817
_diffrn_reflns_theta_full 25.242
_diffrn_reflns_theta_max 28.186
_diffrn_reflns_theta_min 2.475
_diffrn_source 'Enhance (Mo) X-ray Source'
_exptl_absorpt_coefficient_mu 1.215
_exptl_absorpt_correction_T_max 0.775
_exptl_absorpt_correction_T_min 0.724
_exptl_absorpt_correction_type analytical
_exptl_absorpt_process_details
; 
CrysAlisPro, Agilent Technologies, 
Version 1.171.37.35 (release 13-08-2014 CrysAlis171 .NET) 
(compiled Aug 13 2014,18:06:01) 
Analytical numeric absorption correction using a multifaceted crystal 
model based on expressions derived by R.C. Clark & J.S. Reid. 
(Clark, R. C. & Reid, J. S. (1995). Acta Cryst. A51, 887-897) 
Empirical absorption correction using spherical harmonics, 
implemented in SCALE3 ABSPACK scaling algorithm. 
;
_exptl_crystal_colour 'Dark blue'
_exptl_crystal_density_diffrn 1.531
_exptl_crystal_description blocks
_exptl_crystal_F_000 1100
_exptl_crystal_size_max 0.45
_exptl_crystal_size_mid 0.31
_exptl_crystal_size_min 0.26
_refine_diff_density_max 0.522
_refine_diff_density_min -0.621
_refine_diff_density_rms 0.083
_refine_ls_extinction_method none
_refine_ls_goodness_of_fit_ref 1.042
_refine_ls_hydrogen_treatment constr
_refine_ls_matrix_type full
_refine_ls_number_parameters 258
_refine_ls_number_reflns 4651
_refine_ls_number_restraints 64
_refine_ls_restrained_S_all 1.085
_refine_ls_R_factor_all 0.0534
_refine_ls_R_factor_gt 0.0410
_refine_ls_shift/su_max 0.001
_refine_ls_shift/su_mean 0.000
_refine_ls_structure_factor_coef Fsqd
_refine_ls_weighting_details 'w=1/[\s^2^(Fo^2^)+(0.0378P)^2^+2.3883P] where P=(Fo^2^+2Fc^2^)/3'
_refine_ls_weighting_scheme calc
_refine_ls_wR_factor_gt 0.0929
_refine_ls_wR_factor_ref 0.1015
_reflns_Friedel_coverage 0.000
_reflns_number_gt 3858
_reflns_number_total 4651
_reflns_threshold_expression 'I > 2\s(I)'
_cod_data_source_file d2cy00550f2.cif
_cod_data_source_block 3
_cod_depositor_comments 'Adding full bibliography for 1567084--1567086.cif.'
_cod_original_sg_symbol_H-M 'P 21/c'
_cod_database_code 1567084
_shelx_shelxl_version_number 2018/3
_shelx_space_group_comment
; 
The symmetry employed for this shelxl refinement is uniquely defined 
by the following loop, which should always be used as a source of 
symmetry information in preference to the above space-group names. 
They are only intended as comments. 
;

loop_
_space_group_symop_operation_xyz
'x, y, z'
'-x, y+1/2, -z+1/2'
'-x, -y, -z'
'x, -y-1/2, z-1/2'

loop_
_atom_site_label
_atom_site_type_symbol
_atom_site_fract_x
_atom_site_fract_y
_atom_site_fract_z
_atom_site_U_iso_or_equiv
_atom_site_adp_type
_atom_site_occupancy
_atom_site_site_symmetry_order
_atom_site_calc_flag
_atom_site_refinement_flags_posn
_atom_site_refinement_flags_adp
_atom_site_refinement_flags_occupancy
_atom_site_disorder_assembly
_atom_site_disorder_group
Cr1 Cr 0.15125(4) 0.52552(3) 0.02208(3) 0.01900(13) Uani 1 1 d . . . . .
Cl1 Cl 0.20279(7) 0.39152(6) -0.05612(6) 0.0370(2) Uani 1 1 d . . . . .
Cl2 Cl 0.24770(7) 0.63347(6) -0.04979(5) 0.0338(2) Uani 1 1 d . . . . .
Cl3 Cl 0.02938(6) 0.42166(5) 0.08371(5) 0.02576(17) Uani 1 1 d . . . . .
P1 P 0.15526(6) 0.64714(5) 0.15060(5) 0.02092(17) Uani 1 1 d . . . . .
N2 N 0.28866(19) 0.60577(17) 0.20952(16) 0.0220(5) Uani 1 1 d . . . . .
P3 P 0.32120(6) 0.50829(6) 0.15040(5) 0.02194(17) Uani 1 1 d . . . . .
N4 N 0.1522(2) 0.76846(18) 0.13600(18) 0.0315(6) Uani 1 1 d . . . . .
C5 C 0.1020(3) 0.8222(3) 0.2026(2) 0.0413(8) Uani 1 1 d . . . . .
H5A H 0.057626 0.880323 0.172500 0.050 Uiso 1 1 calc R U . . .
H5B H 0.163486 0.844975 0.256708 0.050 Uiso 1 1 calc R U . . .
C6 C 0.0241(3) 0.7495(3) 0.2328(2) 0.0416(9) Uani 1 1 d . . . . .
H6A H 0.017972 0.764408 0.296813 0.050 Uiso 1 1 calc R U . . .
H6B H -0.054289 0.751107 0.190075 0.050 Uiso 1 1 calc R U . . .
N7 N 0.0781(2) 0.65309(19) 0.22957(17) 0.0306(6) Uani 1 1 d . . . . .
C8 C 0.2278(3) 0.8245(2) 0.0929(3) 0.0475(9) Uani 1 1 d . . . . .
H8A H 0.286017 0.858748 0.141171 0.071 Uiso 1 1 calc R U . . .
H8B H 0.182249 0.873151 0.049877 0.071 Uiso 1 1 calc R U . . .
H8C H 0.266244 0.779612 0.058376 0.071 Uiso 1 1 calc R U . . .
C9 C 0.0310(3) 0.5698(3) 0.2686(2) 0.0424(9) Uani 1 1 d . . . . .
H9A H -0.049430 0.559231 0.233923 0.064 Uiso 1 1 calc R U . . .
H9B H 0.034002 0.583155 0.334210 0.064 Uiso 1 1 calc R U . . .
H9C H 0.076512 0.510533 0.264318 0.064 Uiso 1 1 calc R U . . .
C10 C 0.3629(3) 0.6483(2) 0.2958(2) 0.0303(7) Uani 1 1 d . . . . .
H10A H 0.339923 0.718039 0.300838 0.036 Uiso 1 1 calc R U . . .
H10B H 0.443893 0.648300 0.290669 0.036 Uiso 1 1 calc R U . . .
C11 C 0.3581(3) 0.5951(3) 0.3840(2) 0.0431(9) Uani 1 1 d . . . . .
H11A H 0.372284 0.523773 0.377018 0.052 Uiso 1 1 calc R U . . .
H11B H 0.279969 0.602603 0.394457 0.052 Uiso 1 1 calc R U . . .
C12 C 0.4478(4) 0.6355(3) 0.4683(3) 0.0583(12) Uani 1 1 d . . . . .
H12A H 0.525351 0.627645 0.458345 0.087 Uiso 1 1 calc R U . . .
H12B H 0.442922 0.599062 0.524313 0.087 Uiso 1 1 calc R U . . .
H12C H 0.432761 0.705777 0.476312 0.087 Uiso 1 1 calc R U . . .
N13 N 0.3491(2) 0.40634(19) 0.21523(18) 0.0335(6) Uani 1 1 d . . . . .
C14 C 0.4644(3) 0.3726(3) 0.2323(4) 0.0662(13) Uani 1 1 d . . . . .
H14A H 0.465398 0.302733 0.212550 0.079 Uiso 1 1 calc R U . . .
H14B H 0.502165 0.376482 0.299816 0.079 Uiso 1 1 calc R U . . .
C15 C 0.5276(3) 0.4341(3) 0.1800(3) 0.0547(11) Uani 1 1 d . . . . .
H15A H 0.601885 0.456220 0.221471 0.066 Uiso 1 1 calc R U . . .
H15B H 0.544376 0.395642 0.128103 0.066 Uiso 1 1 calc R U . . .
N16 N 0.4568(2) 0.5183(2) 0.14395(19) 0.0329(6) Uani 1 1 d . . . . .
C17 C 0.2697(3) 0.3578(2) 0.2599(2) 0.0404(8) Uani 1 1 d . . . . .
H17A H 0.293688 0.369837 0.327194 0.061 Uiso 1 1 calc R U . . .
H17B H 0.269932 0.286526 0.247969 0.061 Uiso 1 1 calc R U . . .
H17C H 0.191642 0.384027 0.234694 0.061 Uiso 1 1 calc R U . . .
C18 C 0.5058(3) 0.5996(3) 0.1039(3) 0.0513(10) Uani 1 1 d . . . . .
H18A H 0.521235 0.578592 0.044910 0.077 Uiso 1 1 calc R U . . .
H18B H 0.578192 0.620464 0.147175 0.077 Uiso 1 1 calc R U . . .
H18C H 0.451180 0.655003 0.092380 0.077 Uiso 1 1 calc R U . . .
C20 C 0.8068(10) 0.6674(6) 0.4347(7) 0.080(3) Uani 0.691(3) 1 d D U P A 1
H20A H 0.879033 0.688119 0.418988 0.096 Uiso 0.691(3) 1 calc R U P A 1
H20B H 0.768173 0.727335 0.450592 0.096 Uiso 0.691(3) 1 calc R U P A 1
Cl4 Cl 0.8391(3) 0.58944(17) 0.52874(15) 0.1146(11) Uani 0.691(3) 1 d D U P A 1
Cl5 Cl 0.7163(3) 0.60894(14) 0.33877(15) 0.0833(8) Uani 0.691(3) 1 d D U P A 1
C20' C 0.847(3) 0.6629(18) 0.4488(17) 0.061(7) Uiso 0.171(3) 1 d D U P B 2
H20C H 0.892917 0.722650 0.443833 0.073 Uiso 0.171(3) 1 calc R U P B 2
H20D H 0.790988 0.678302 0.485826 0.073 Uiso 0.171(3) 1 calc R U P B 2
Cl4' Cl 0.9330(8) 0.5659(7) 0.4942(5) 0.071(2) Uiso 0.171(3) 1 d D U P B 2
Cl5' Cl 0.7787(6) 0.6155(5) 0.3393(5) 0.0458(17) Uiso 0.171(3) 1 d D U P B 2
C20" C 0.821(2) 0.693(2) 0.441(4) 0.074(9) Uiso 0.138(3) 1 d D U P C 3
H20E H 0.812545 0.747734 0.483183 0.089 Uiso 0.138(3) 1 calc R U P C 3
H20F H 0.852861 0.717362 0.390357 0.089 Uiso 0.138(3) 1 calc R U P C 3
Cl4" Cl 0.9002(9) 0.5962(8) 0.5011(7) 0.059(3) Uiso 0.138(3) 1 d D U P C 3
Cl5" Cl 0.6940(11) 0.6290(12) 0.4008(12) 0.121(4) Uiso 0.138(3) 1 d D U P C 3

loop_
_atom_site_aniso_label
_atom_site_aniso_U_11
_atom_site_aniso_U_22
_atom_site_aniso_U_33
_atom_site_aniso_U_23
_atom_site_aniso_U_13
_atom_site_aniso_U_12
Cr1 0.0174(2) 0.0214(2) 0.0190(2) 0.00053(19) 0.00605(17) -0.00058(17)
Cl1 0.0347(4) 0.0358(4) 0.0425(5) -0.0132(4) 0.0137(4) 0.0038(3)
Cl2 0.0308(4) 0.0438(5) 0.0276(4) 0.0064(3) 0.0090(3) -0.0129(3)
Cl3 0.0205(3) 0.0282(4) 0.0281(4) 0.0093(3) 0.0052(3) -0.0010(3)
P1 0.0219(4) 0.0206(4) 0.0202(4) -0.0005(3) 0.0053(3) 0.0032(3)
N2 0.0214(12) 0.0220(12) 0.0218(12) -0.0014(10) 0.0037(9) 0.0009(10)
P3 0.0191(4) 0.0251(4) 0.0213(4) -0.0003(3) 0.0046(3) 0.0033(3)
N4 0.0396(15) 0.0227(13) 0.0323(14) -0.0017(12) 0.0093(12) 0.0049(11)
C5 0.047(2) 0.0335(18) 0.0385(19) -0.0125(16) 0.0018(16) 0.0132(16)
C6 0.0401(19) 0.045(2) 0.0402(19) -0.0161(17) 0.0114(16) 0.0151(16)
N7 0.0327(14) 0.0339(14) 0.0287(14) -0.0043(12) 0.0142(11) 0.0087(11)
C8 0.062(2) 0.0242(17) 0.059(2) -0.0010(17) 0.019(2) -0.0070(16)
C9 0.044(2) 0.058(2) 0.0318(18) 0.0046(17) 0.0214(16) 0.0051(18)
C10 0.0280(16) 0.0293(16) 0.0298(16) -0.0068(14) 0.0001(13) -0.0015(13)
C11 0.059(2) 0.041(2) 0.0253(17) 0.0011(16) 0.0032(16) 0.0068(17)
C12 0.067(3) 0.067(3) 0.0306(19) -0.015(2) -0.0071(18) 0.023(2)
N13 0.0331(15) 0.0338(14) 0.0333(14) 0.0080(12) 0.0076(12) 0.0136(12)
C14 0.036(2) 0.049(2) 0.112(4) 0.027(3) 0.016(2) 0.0211(18)
C15 0.040(2) 0.077(3) 0.048(2) 0.013(2) 0.0131(17) 0.033(2)
N16 0.0188(13) 0.0400(15) 0.0393(16) -0.0016(13) 0.0062(11) 0.0059(11)
C17 0.042(2) 0.0295(17) 0.044(2) 0.0122(16) 0.0015(16) 0.0001(15)
C18 0.0257(18) 0.082(3) 0.047(2) 0.015(2) 0.0100(16) -0.0047(18)
C20 0.108(8) 0.049(4) 0.083(5) -0.010(5) 0.022(5) -0.026(4)
Cl4 0.185(3) 0.0815(15) 0.0526(12) 0.0087(11) -0.0159(15) -0.0384(17)
Cl5 0.109(2) 0.0570(11) 0.0655(13) -0.0038(9) -0.0120(13) 0.0004(12)

loop_
_atom_type_symbol
_atom_type_description
_atom_type_scat_dispersion_real
_atom_type_scat_dispersion_imag
_atom_type_scat_source
C C 0.0033 0.0016 'International Tables Vol C Tables 4.2.6.8 and 6.1.1.4'
H H 0.0000 0.0000 'International Tables Vol C Tables 4.2.6.8 and 6.1.1.4'
Cl Cl 0.1484 0.1585 'International Tables Vol C Tables 4.2.6.8 and 6.1.1.4'
Cr Cr 0.3209 0.6236 'International Tables Vol C Tables 4.2.6.8 and 6.1.1.4'
N N 0.0061 0.0033 'International Tables Vol C Tables 4.2.6.8 and 6.1.1.4'
P P 0.1023 0.0942 'International Tables Vol C Tables 4.2.6.8 and 6.1.1.4'

loop_
_geom_angle_atom_site_label_1
_geom_angle_atom_site_label_2
_geom_angle_atom_site_label_3
_geom_angle
_geom_angle_site_symmetry_1
_geom_angle_site_symmetry_3
_geom_angle_publ_flag
Cl2 Cr1 Cl1 92.17(3) . . ?
Cl2 Cr1 Cl3 172.68(3) . . ?
Cl1 Cr1 Cl3 89.75(3) . . ?
Cl2 Cr1 P3 90.32(3) . . ?
Cl1 Cr1 P3 92.37(3) . . ?
Cl3 Cr1 P3 96.66(3) . . ?
Cl2 Cr1 Cl3 88.97(3) . 3_565 ?
Cl1 Cr1 Cl3 102.24(3) . 3_565 ?
Cl3 Cr1 Cl3 83.72(3) . 3_565 ?
P3 Cr1 Cl3 165.39(3) . 3_565 ?
Cl2 Cr1 P1 91.11(3) . . ?
Cl1 Cr1 P1 159.46(3) . . ?
Cl3 Cr1 P1 89.55(3) . . ?
P3 Cr1 P1 67.33(3) . . ?
Cl3 Cr1 P1 98.09(3) 3_565 . ?
Cr1 Cl3 Cr1 96.28(3) . 3_565 ?
N4 P1 N7 92.63(13) . . ?
N4 P1 N2 112.27(13) . . ?
N7 P1 N2 105.52(12) . . ?
N4 P1 Cr1 123.77(10) . . ?
N7 P1 Cr1 131.13(10) . . ?
N2 P1 Cr1 90.58(8) . . ?
C10 N2 P3 126.10(19) . . ?
C10 N2 P1 126.49(19) . . ?
P3 N2 P1 107.41(13) . . ?
N16 P3 N13 92.57(13) . . ?
N16 P3 N2 108.94(13) . . ?
N13 P3 N2 112.79(13) . . ?
N16 P3 Cr1 126.03(10) . . ?
N13 P3 Cr1 122.65(10) . . ?
N2 P3 Cr1 94.32(8) . . ?
C8 N4 C5 116.3(3) . . ?
C8 N4 P1 125.6(2) . . ?
C5 N4 P1 113.7(2) . . ?
N4 C5 C6 105.4(3) . . ?
N7 C6 C5 105.2(3) . . ?
C9 N7 C6 117.6(3) . . ?
C9 N7 P1 125.8(2) . . ?
C6 N7 P1 113.2(2) . . ?
N2 C10 C11 114.8(3) . . ?
C10 C11 C12 111.5(3) . . ?
C14 N13 C17 119.7(3) . . ?
C14 N13 P3 114.5(2) . . ?
C17 N13 P3 125.6(2) . . ?
N13 C14 C15 109.3(3) . . ?
N16 C15 C14 108.2(3) . . ?
C15 N16 C18 119.6(3) . . ?
C15 N16 P3 114.0(2) . . ?
C18 N16 P3 126.3(2) . . ?
Cl4 C20 Cl5 110.5(5) . . ?
Cl4' C20' Cl5' 100.4(11) . . ?
C20' Cl4' Cl4' 159.9(15) . 3_766 ?
Cl5" C20" Cl4" 97.2(12) . . ?

loop_
_geom_bond_atom_site_label_1
_geom_bond_atom_site_label_2
_geom_bond_distance
_geom_bond_site_symmetry_2
_geom_bond_publ_flag
Cr1 Cl2 2.2835(8) . ?
Cr1 Cl1 2.3168(8) . ?
Cr1 Cl3 2.3664(8) . ?
Cr1 P3 2.4187(8) . ?
Cr1 Cl3 2.4339(8) 3_565 ?
Cr1 P1 2.5080(8) . ?
P1 N4 1.654(3) . ?
P1 N7 1.664(2) . ?
P1 N2 1.708(2) . ?
N2 C10 1.478(3) . ?
N2 P3 1.682(2) . ?
P3 N16 1.653(3) . ?
P3 N13 1.666(3) . ?
N4 C8 1.446(4) . ?
N4 C5 1.470(4) . ?
C5 C6 1.499(5) . ?
C6 N7 1.461(4) . ?
N7 C9 1.444(4) . ?
C10 C11 1.505(4) . ?
C11 C12 1.528(5) . ?
N13 C14 1.413(4) . ?
N13 C17 1.444(4) . ?
C14 C15 1.469(6) . ?
C15 N16 1.439(4) . ?
N16 C18 1.442(4) . ?
C20 Cl4 1.712(9) . ?
C20 Cl5 1.744(8) . ?
C20' Cl4' 1.697(16) . ?
C20' Cl5' 1.744(16) . ?
Cl4' Cl4' 2.37(2) 3_766 ?
C20" Cl5" 1.714(16) . ?
C20" Cl4" 1.719(16) . ?
